data_1503742
loop_
_publ_author_name
'Mollat du Jourdin, Xavier'
'Noshi, Mohammad'
'Fuchs, P. L.'

_publ_section_title
;
 Designer discodermolide segments via ozonolysis of vinyl phosphonates.
;
_journal_issue 3
_journal_name_full 'Organic letters'
_journal_page_first 543
_journal_page_last 546
_journal_paper_doi 10.1021/ol802503h
_journal_volume 11
_journal_year 2009
_chemical_absolute_configuration ad
_chemical_formula_moiety 'C17 H22 O3 S1'
_chemical_formula_sum 'C17 H22 O3 S'
_chemical_formula_weight 306.43
_chemical_name_systematic ' ?'
_space_group_IT_number 4
_symmetry_cell_setting monoclinic
_symmetry_space_group_name_Hall 'P 2yb'
_symmetry_space_group_name_H-M 'P 1 21 1'
_atom_type_scat_source 'International Tables for Crystallography (Vol C)'
_cell_angle_alpha 90.00
_cell_angle_beta 117.021(3)
_cell_angle_gamma 90.00
_cell_formula_units_Z 2
_cell_length_a 8.5959(5)
_cell_length_b 11.3682(4)
_cell_length_c 8.9482(5)
_cell_measurement_reflns_used 9374
_cell_measurement_temperature 150
_cell_measurement_theta_max 27
_cell_measurement_theta_min 3
_cell_volume 778.97(7)
_computing_cell_refinement 'DENZO/SCALEPACK (Otwinowski & Minor, 1996)'
_computing_data_collection 'Collect (Nonius, 1998)'
_computing_data_reduction 'DENZO/SCALEPACK (Otwinowski & Minor, 1996)'
_computing_molecular_graphics
;
    ORTEP (Johnson, 1976)
    PLATON (Spek, 1997)
;
_computing_publication_material 'SHELX97(Sheldrick, 1997) and local programs'
_computing_structure_refinement 'SHELX97 (Sheldrick, 1997)'
_computing_structure_solution
;
 Direct methods (Charge Flipping, Oszlanyi and Suto, 2004 in PLATON, Spek, 1997)
;
_diffrn_ambient_temperature 150
_diffrn_measured_fraction_theta_full 0.9968
_diffrn_measured_fraction_theta_max 0.9968
_diffrn_measurement_device_type Nonius_KappaCCD
_diffrn_measurement_method \w
_diffrn_radiation_monochromator 'graphite 002'
_diffrn_radiation_type MO-K\a
_diffrn_radiation_wavelength 0.71073
_diffrn_reflns_av_R_equivalents 0.038
_diffrn_reflns_limit_h_max 11
_diffrn_reflns_limit_h_min -11
_diffrn_reflns_limit_k_max 14
_diffrn_reflns_limit_k_min -14
_diffrn_reflns_limit_l_max 11
_diffrn_reflns_limit_l_min -11
_diffrn_reflns_number 9374
_diffrn_reflns_theta_full 27.5
_diffrn_reflns_theta_max 27.48
_diffrn_reflns_theta_min 3.12
_exptl_absorpt_coefficient_mu 0.205
_exptl_absorpt_correction_T_max 0.9737
_exptl_absorpt_correction_T_min 0.9292
_exptl_absorpt_correction_type multi-scan
_exptl_crystal_colour_primary colourless
_exptl_crystal_density_diffrn 1.306
_exptl_crystal_density_method 'not measured'
_exptl_crystal_description needle
_exptl_crystal_F_000 328
_exptl_crystal_size_max 0.60
_exptl_crystal_size_mid 0.34
_exptl_crystal_size_min 0.13
_refine_diff_density_max 0.15
_refine_diff_density_min -0.33
_refine_ls_abs_structure_details 'Flack H. D. (1983), Acta Cryst. A39, 876-881'
_refine_ls_abs_structure_Flack 0.01(5)
_refine_ls_extinction_method none
_refine_ls_goodness_of_fit_ref 1.091
_refine_ls_hydrogen_treatment constr
_refine_ls_matrix_type full
_refine_ls_number_parameters 194
_refine_ls_number_reflns 3486
_refine_ls_number_restraints 1
_refine_ls_R_factor_all 0.035
_refine_ls_R_factor_gt 0.031
_refine_ls_shift/su_max 0.002
_refine_ls_structure_factor_coef Fsqd
_refine_ls_weighting_details '1/[\s^2^(Fo^2^)+(0.0382P)^2^+0.0344P] where P=(Fo^2^+2Fc^2^)/3  '
_refine_ls_weighting_scheme calc
_refine_ls_wR_factor_gt 0.073
_refine_ls_wR_factor_ref 0.075
_reflns_Friedel_coverage 0.9289
_reflns_number_gt 3206
_reflns_number_total 3486
_reflns_threshold_expression >2.0\s(I)
_cod_data_source_file ol802503h_si_001.cif
_cod_data_source_block 123481
_cod_depositor_comments
;
The following automatic conversions were performed:

'_refine_ls_weighting_scheme' value 'calc ' changed to 'calc'
according to /home/saulius/struct/CIF-dictionaries/cif_core.dic
dictionary named 'cif_core.dic' version 2.4.2 from 2011-04-26.

Automatic conversion script
Id: cif_fix_values 1715 2011-07-08 13:25:40Z adriana 
;
_cod_original_cell_volume 778.96(7)
_cod_original_formula_sum 'C17 H22 O3 S1'
_cod_database_code 1503742
_exptl_absorpt_correction_details 'SCALEPACK (Otwinowski & Minor, 1997)'

loop_
_symmetry_equiv_pos_as_xyz
'x, y, z'
'-x, y+1/2, -z'

loop_
_atom_site_label
_atom_site_fract_x
_atom_site_fract_y
_atom_site_fract_z
_atom_site_U_iso_or_equiv
_atom_site_adp_type
_atom_site_occupancy
_atom_site_symmetry_multiplicity
_atom_site_calc_flag
_atom_site_refinement_flags
S(1) -1.24630(5) 0.46745(3) -1.59827(4) 0.02011(10) Uani 1 1 d .
O(11) -1.20173(15) 0.57962(11) -1.64350(15) 0.0271(3) Uani 1 1 d .
O(12) -1.25372(17) 0.36620(12) -1.69823(16) 0.0332(3) Uani 1 1 d .
O(31) -0.92744(15) 0.72328(9) -1.17378(15) 0.0234(3) Uani 1 1 d .
C(1) -1.09198(19) 0.44303(12) -1.38749(19) 0.0174(3) Uani 1 1 d .
C(2) -1.07928(19) 0.53922(12) -1.26558(19) 0.0161(3) Uani 1 1 d .
C(3) -0.9062(2) 0.60557(13) -1.2187(2) 0.0183(3) Uani 1 1 d .
C(4) -0.7455(2) 0.54943(14) -1.0768(2) 0.0202(4) Uani 1 1 d .
C(5) -0.7186(2) 0.42051(15) -1.0908(2) 0.0234(4) Uani 1 1 d .
C(6) -0.8119(2) 0.34038(14) -1.2071(2) 0.0245(4) Uani 1 1 d .
C(7) -0.9749(2) 0.35738(13) -1.3602(2) 0.0210(3) Uani 1 1 d .
C(11) -1.45455(19) 0.48180(14) -1.60627(18) 0.0194(3) Uani 1 1 d .
C(12) -1.5135(2) 0.59276(15) -1.5896(2) 0.0227(3) Uani 1 1 d .
C(13) -1.6768(2) 0.60202(17) -1.5935(2) 0.0294(4) Uani 1 1 d .
C(14) -1.7777(2) 0.50319(17) -1.6171(2) 0.0321(4) Uani 1 1 d .
C(15) -1.7211(2) 0.39356(18) -1.6386(3) 0.0343(4) Uani 1 1 d .
C(16) -1.5570(2) 0.38273(15) -1.6327(2) 0.0259(4) Uani 1 1 d .
C(21) -1.1197(2) 0.59799(16) -1.0127(2) 0.0280(4) Uani 1 1 d .
C(22) -1.1092(2) 0.49479(14) -1.1170(2) 0.0210(3) Uani 1 1 d .
C(23) -1.2756(2) 0.42131(16) -1.1770(2) 0.0279(4) Uani 1 1 d .
C(41) -0.5800(2) 0.61673(16) -1.0522(2) 0.0310(4) Uani 1 1 d .
H(2) -1.1737 0.5949 -1.3283 0.019 Uiso 1 1 calc R
H(3) -0.8871 0.6092 -1.3185 0.022 Uiso 1 1 calc R
H(4) -0.7574 0.5603 -0.9738 0.024 Uiso 1 1 calc R
H(5) -0.6186 0.3904 -1.0022 0.028 Uiso 1 1 calc R
H(6) -0.7671 0.2644 -1.1879 0.029 Uiso 1 1 calc R
H(7) -0.9998 0.3038 -1.4467 0.025 Uiso 1 1 calc R
H(12) -1.4453 0.6592 -1.5762 0.027 Uiso 1 1 calc R
H(13) -1.7177 0.6750 -1.5802 0.035 Uiso 1 1 calc R
H(14) -1.8862 0.5103 -1.6186 0.038 Uiso 1 1 calc R
H(15) -1.7918 0.3278 -1.6567 0.041 Uiso 1 1 calc R
H(16) -1.5167 0.3096 -1.6464 0.031 Uiso 1 1 calc R
H(22) -1.0098 0.4454 -1.0450 0.025 Uiso 1 1 calc R
H(31) -0.8672 0.7682 -1.1973 0.035 Uiso 1 1 calc R
H(21A) -1.2169 0.6472 -1.0813 0.042 Uiso 1 1 calc R
H(21B) -1.0138 0.6429 -0.9717 0.042 Uiso 1 1 calc R
H(21C) -1.1351 0.5687 -0.9196 0.042 Uiso 1 1 calc R
H(23A) -1.2915 0.3969 -1.0822 0.042 Uiso 1 1 calc R
H(23B) -1.2659 0.3532 -1.2357 0.042 Uiso 1 1 calc R
H(23C) -1.3740 0.4676 -1.2510 0.042 Uiso 1 1 calc R
H(41A) -0.4797 0.5821 -0.9613 0.046 Uiso 1 1 calc R
H(41B) -0.5899 0.6976 -1.0266 0.046 Uiso 1 1 calc R
H(41C) -0.5672 0.6124 -1.1532 0.046 Uiso 1 1 calc R

loop_
_atom_site_aniso_label
_atom_site_aniso_U_11
_atom_site_aniso_U_22
_atom_site_aniso_U_33
_atom_site_aniso_U_12
_atom_site_aniso_U_13
_atom_site_aniso_U_23
S(1) 0.01714(17) 0.02699(19) 0.01609(17) 0.00049(16) 0.00747(14) -0.00172(16)
O(11) 0.0227(6) 0.0349(6) 0.0242(6) -0.0010(5) 0.0111(5) 0.0095(5)
O(12) 0.0268(7) 0.0432(8) 0.0258(7) 0.0055(6) 0.0087(6) -0.0149(6)
O(31) 0.0228(6) 0.0158(5) 0.0321(7) -0.0012(4) 0.0129(5) -0.0021(4)
C(1) 0.0148(7) 0.0189(8) 0.0187(7) -0.0022(5) 0.0077(6) -0.0004(6)
C(2) 0.0138(7) 0.0181(7) 0.0160(7) 0.0010(5) 0.0064(6) 0.0004(6)
C(3) 0.0179(7) 0.0183(7) 0.0187(8) 0.0005(6) 0.0083(6) -0.0002(6)
C(4) 0.0156(8) 0.0225(8) 0.0202(8) 0.0009(6) 0.0062(7) 0.0003(6)
C(5) 0.0201(8) 0.0267(9) 0.0212(9) 0.0063(7) 0.0075(7) 0.0060(6)
C(6) 0.0233(9) 0.0195(7) 0.0297(9) 0.0073(6) 0.0111(8) 0.0039(6)
C(7) 0.0206(8) 0.0190(7) 0.0235(8) -0.0008(6) 0.0100(7) -0.0028(6)
C(11) 0.0170(7) 0.0226(8) 0.0161(7) -0.0005(6) 0.0054(6) 0.0004(6)
C(12) 0.0205(8) 0.0234(8) 0.0218(8) 0.0008(7) 0.0074(7) 0.0001(7)
C(13) 0.0259(9) 0.0334(10) 0.0275(9) 0.0089(8) 0.0110(7) 0.0016(8)
C(14) 0.0179(8) 0.0457(12) 0.0335(11) 0.0030(7) 0.0125(8) 0.0065(8)
C(15) 0.0237(9) 0.0371(11) 0.0395(11) -0.0087(8) 0.0123(9) 0.0035(9)
C(16) 0.0228(8) 0.0233(8) 0.0268(9) -0.0032(7) 0.0070(7) -0.0007(7)
C(21) 0.0250(8) 0.0395(10) 0.0227(9) -0.0016(8) 0.0137(7) -0.0049(7)
C(22) 0.0197(8) 0.0271(8) 0.0181(7) 0.0023(6) 0.0102(6) 0.0026(6)
C(23) 0.0290(9) 0.0330(8) 0.0280(10) -0.0038(7) 0.0184(8) 0.0009(7)
C(41) 0.0172(8) 0.0347(9) 0.0342(10) -0.0010(7) 0.0056(7) 0.0030(8)

loop_
_atom_type_symbol
_atom_type_radius_bond
S 1.02
Si 1.11
O 0.73
C 0.77
H 0.32

loop_
_geom_angle_atom_site_label_1
_geom_angle_atom_site_label_2
_geom_angle_atom_site_label_3
_geom_angle
O12 S1 O11 118.35(8)
O12 S1 C11 106.88(8)
O11 S1 C11 107.50(7)
O12 S1 C1 109.70(8)
O11 S1 C1 105.81(7)
C11 S1 C1 108.26(7)
C3 O31 H31 109.50
C7 C1 C2 126.23(14)
C7 C1 S1 116.51(12)
C2 C1 S1 115.43(10)
C1 C2 C3 107.07(12)
C1 C2 C22 113.42(12)
C3 C2 C22 116.14(12)
C1 C2 H2 106.50
C3 C2 H2 106.50
C22 C2 H2 106.50
O31 C3 C4 109.84(13)
O31 C3 C2 107.60(12)
C4 C3 C2 114.65(12)
O31 C3 H3 108.20
C4 C3 H3 108.20
C2 C3 H3 108.20
C5 C4 C3 117.05(14)
C5 C4 C41 109.32(13)
C3 C4 C41 109.82(14)
C5 C4 H4 106.70
C3 C4 H4 106.70
C41 C4 H4 106.70
C6 C5 C4 132.00(16)
C6 C5 H5 114.00
C4 C5 H5 114.00
C5 C6 C7 128.23(15)
C5 C6 H6 115.90
C7 C6 H6 115.90
C1 C7 C6 126.03(15)
C1 C7 H7 117.00
C6 C7 H7 117.00
C16 C11 C12 121.47(15)
C16 C11 S1 119.13(13)
C12 C11 S1 119.38(12)
C13 C12 C11 118.52(16)
C13 C12 H12 120.70
C11 C12 H12 120.70
C14 C13 C12 120.03(18)
C14 C13 H13 120.00
C12 C13 H13 120.00
C13 C14 C15 121.35(17)
C13 C14 H14 119.30
C15 C14 H14 119.30
C14 C15 C16 119.24(17)
C14 C15 H15 120.40
C16 C15 H15 120.40
C11 C16 C15 119.33(17)
C11 C16 H16 120.30
C15 C16 H16 120.30
C21 C22 C23 109.24(13)
C21 C22 C2 110.66(12)
C23 C22 C2 111.73(13)
C21 C22 H22 108.40
C23 C22 H22 108.40
C2 C22 H22 108.40
C22 C23 H23A 109.50
C22 C23 H23B 109.50
H23A C23 H23B 109.50
C22 C23 H23C 109.50
H23A C23 H23C 109.50
H23B C23 H23C 109.50
C4 C41 H41A 109.50
C4 C41 H41B 109.50
H41A C41 H41B 109.50
C4 C41 H41C 109.50
H41A C41 H41C 109.50
H41B C41 H41C 109.50
C22 C21 H21A 109.50
C22 C21 H21B 109.50
H21A C21 H21B 109.50
C22 C21 H21C 109.50
H21A C21 H21C 109.50
H21B C21 H21C 109.50

loop_
_geom_bond_atom_site_label_1
_geom_bond_atom_site_label_2
_geom_bond_distance
S1 O12 1.4412(12)
S1 O11 1.4413(12)
S1 C11 1.7663(15)
S1 C1 1.7666(16)
O31 C3 1.4325(18)
O31 H31 0.8200
C1 C7 1.341(2)
C1 C2 1.513(2)
C2 C3 1.546(2)
C2 C22 1.550(2)
C2 H2 0.9800
C3 C4 1.528(2)
C3 H3 0.9800
C4 C5 1.498(2)
C4 C41 1.540(2)
C4 H4 0.9800
C5 C6 1.341(3)
C5 H5 0.9300
C6 C7 1.460(2)
C6 H6 0.9300
C7 H7 0.9300
C11 C16 1.382(2)
C11 C12 1.392(2)
C12 C13 1.392(2)
C12 H12 0.9300
C13 C14 1.376(3)
C13 H13 0.9300
C14 C15 1.383(3)
C14 H14 0.9300
C15 C16 1.393(3)
C15 H15 0.9300
C16 H16 0.9300
C22 C21 1.527(2)
C22 C23 1.527(2)
C22 H22 0.9800
C23 H23A 0.9600
C23 H23B 0.9600
C23 H23C 0.9600
C41 H41A 0.9600
C41 H41B 0.9600
C41 H41C 0.9600
C21 H21A 0.9600
C21 H21B 0.9600
C21 H21C 0.9600

loop_
_geom_torsion_atom_site_label_1
_geom_torsion_atom_site_label_2
_geom_torsion_atom_site_label_3
_geom_torsion_atom_site_label_4
_geom_torsion
O12 S1 C1 C7 18.41(14)
O11 S1 C1 C7 -110.31(12)
C11 S1 C1 C7 134.70(12)
O12 S1 C1 C2 -176.02(11)
O11 S1 C1 C2 55.26(12)
C11 S1 C1 C2 -59.74(12)
C7 C1 C2 C3 57.10(19)
S1 C1 C2 C3 -106.85(12)
C7 C1 C2 C22 -72.34(19)
S1 C1 C2 C22 123.71(12)
C1 C2 C3 O31 153.00(12)
C22 C2 C3 O31 -79.12(15)
C1 C2 C3 C4 -84.49(16)
C22 C2 C3 C4 43.38(19)
O31 C3 C4 C5 170.94(13)
C2 C3 C4 C5 49.66(19)
O31 C3 C4 C41 -63.69(18)
C2 C3 C4 C41 175.03(14)
C3 C4 C5 C6 -0.6(3)
C41 C4 C5 C6 -126.2(2)
C4 C5 C6 C7 -0.5(3)
C2 C1 C7 C6 -0.1(3)
S1 C1 C7 C6 163.71(14)
C5 C6 C7 C1 -23.8(3)
O12 S1 C11 C16 27.21(15)
O11 S1 C11 C16 155.23(13)
C1 S1 C11 C16 -90.90(14)
O12 S1 C11 C12 -151.37(13)
O11 S1 C11 C12 -23.35(15)
C1 S1 C11 C12 90.53(13)
C16 C11 C12 C13 2.5(2)
S1 C11 C12 C13 -178.98(12)
C11 C12 C13 C14 -1.4(3)
C12 C13 C14 C15 -0.5(3)
C13 C14 C15 C16 1.4(3)
C12 C11 C16 C15 -1.7(3)
S1 C11 C16 C15 179.80(13)
C14 C15 C16 C11 -0.3(3)
C1 C2 C22 C21 -172.18(13)
C3 C2 C22 C21 63.14(17)
C1 C2 C22 C23 -50.21(17)
C3 C2 C22 C23 -174.89(13)
